data_1004031
loop_
_publ_author_name
'Fleith, S.'
'Josien, L.'
'Simon-Masseron, A.'
'Gramlich, V.'
'Patarin, J.'

_publ_section_title
;
Synthesis and characterization of the one-dimensional zincophosphate
Mu-22 : [Zn(HPO4)2]8[C5H13N2]8&#x0095;8H2O
;
_journal_issue 1
_journal_name_full 'Solid State Sciences'
_journal_page_first 135
_journal_page_last 141
_journal_paper_doi 10.1016/S1293-2558(01)01222-5
_journal_volume 4
_journal_year 2002
_chemical_compound_source ?
_chemical_formula_analytical ?
_chemical_formula_moiety 'H2 O8 P2 Zn, C5 H14 N2, H2 O'
_chemical_formula_structural ?
_chemical_formula_sum 'C5 H18 N2 O9 P2 Zn'
_chemical_formula_weight 377.52
_chemical_melting_point ?
_chemical_name_common ?
_chemical_name_systematic ?
_space_group_IT_number 15
_symmetry_cell_setting monoclinic
_symmetry_space_group_name_Hall '-C 2yc'
_symmetry_space_group_name_H-M 'C 1 2/c 1'
_atom_sites_solution_hydrogens geom
_atom_sites_solution_primary direct
_atom_sites_solution_secondary difmap
_audit_creation_method SHELXL
_cell_angle_alpha 90.00
_cell_angle_beta 102.36(8)
_cell_angle_gamma 90.00
_cell_formula_units_Z 8
_cell_length_a 13.917(13)
_cell_length_b 9.091(14)
_cell_length_c 20.489(19)
_cell_measurement_reflns_used 12
_cell_measurement_temperature 293(2)
_cell_measurement_theta_max 11
_cell_measurement_theta_min 10
_cell_volume 2532.2(51)
_computing_cell_refinement 'SIEMENS SHELXTL Plus'
_computing_data_collection 'SIEMENS SHELXTL Plus'
_computing_data_reduction 'SIEMENS SHELXTL Plus'
_computing_molecular_graphics SHELXLTL-Plus
_computing_publication_material SHELXL-93
_computing_structure_refinement 'SHELXL-93 (Sheldrick, 1993)'
_computing_structure_solution 'SHELXS-86 (Sheldrick, 1990)'
_diffrn_ambient_temperature 293(2)
_diffrn_measurement_device 'SYNTEX P21 4-circle diffractometer'
_diffrn_measurement_method ' \w scans'
_diffrn_radiation_monochromator graphite
_diffrn_radiation_source 'fine-focus sealed tube'
_diffrn_radiation_type MoK\a
_diffrn_radiation_wavelength 0.71073
_diffrn_reflns_av_R_equivalents 0.0269
_diffrn_reflns_av_sigmaI/netI 0.0264
_diffrn_reflns_limit_h_max 16
_diffrn_reflns_limit_h_min 0
_diffrn_reflns_limit_k_max 10
_diffrn_reflns_limit_k_min 0
_diffrn_reflns_limit_l_max 23
_diffrn_reflns_limit_l_min -24
_diffrn_reflns_number 2428
_diffrn_reflns_theta_max 25.18
_diffrn_reflns_theta_min 2.70
_diffrn_standards_decay_% 0
_diffrn_standards_interval_count 120
_diffrn_standards_interval_time ?
_diffrn_standards_number 1
_exptl_absorpt_coefficient_mu 2.237
_exptl_absorpt_correction_T_max ?
_exptl_absorpt_correction_T_min ?
_exptl_absorpt_correction_type none
_exptl_crystal_colour colourless
_exptl_crystal_density_diffrn 1.981
_exptl_crystal_density_meas ?
_exptl_crystal_density_method ?
_exptl_crystal_description prism
_exptl_crystal_F_000 1552
_exptl_crystal_size_max 0.1
_exptl_crystal_size_mid 0.1
_exptl_crystal_size_min 0.1
_refine_diff_density_max 0.736
_refine_diff_density_min -0.344
_refine_diff_density_rms 0.080
_refine_ls_extinction_coef 0.0057(4)
_refine_ls_extinction_expression Fc^*^=kFc[1+0.001xFc^2^\l^3^/sin(2\q)]^-1/4^
_refine_ls_extinction_method SHELXL
_refine_ls_goodness_of_fit_all 0.853
_refine_ls_goodness_of_fit_obs 0.921
_refine_ls_hydrogen_treatment ?
_refine_ls_matrix_type full
_refine_ls_number_parameters 189
_refine_ls_number_reflns 2251
_refine_ls_number_restraints 4
_refine_ls_restrained_S_all 0.854
_refine_ls_restrained_S_obs 0.922
_refine_ls_R_factor_all 0.0304
_refine_ls_R_factor_obs 0.0268
_refine_ls_shift/esd_max 0.035
_refine_ls_shift/esd_mean 0.002
_refine_ls_structure_factor_coef Fsqd
_refine_ls_weighting_details 'w=1/[\s^2^(Fo^2^)+(0.0653P)^2^+0.5728P] where P=(Fo^2^+2Fc^2^)/3'
_refine_ls_weighting_scheme calc
_refine_ls_wR_factor_all 0.0751
_refine_ls_wR_factor_obs 0.0740
_reflns_number_observed 1904
_reflns_number_total 2251
_reflns_observed_criterion >2sigma(I)
_cod_depositor_comments
;
The following automatic conversions were performed:
'_symmetry_cell_setting' value 'Monoclinic' changed to 'monoclinic'
according to '/home/saulius/struct/CIF-dictionaries/cif_core.dic'
dictionary named 'cif_core.dic' version 2.4.1 from 2010-06-29.

Automatic conversion script
Id: cif_fix_enum 1527 2010-12-29 10:47:43Z saulius 

The following automatic conversions were performed:

'_refine_ls_weighting_scheme' value 'calc
w=1/[\s^2^(Fo^2^)+(0.0653P)^2^+0.5728P] where P=(Fo^2^+2Fc^2^)/3' was
changed to 'calc'. New tag '_refine_ls_weighting_details' was
created. The value of the new tag was set to
'w=1/[\s^2^(Fo^2^)+(0.0653P)^2^+0.5728P] where P=(Fo^2^+2Fc^2^)/3'.

Automatic conversion script
Id: cif_fix_values 3143 2015-03-26 13:38:13Z robertas 
;
_cod_original_sg_symbol_H-M C2/c
_cod_database_code 1004031

loop_
_symmetry_equiv_pos_as_xyz
'x, y, z'
'-x, y, -z+1/2'
'x+1/2, y+1/2, z'
'-x+1/2, y+1/2, -z+1/2'
'-x, -y, -z'
'x, -y, z-1/2'
'-x+1/2, -y+1/2, -z'
'x+1/2, -y+1/2, z-1/2'

loop_
_atom_site_aniso_label
_atom_site_aniso_U_11
_atom_site_aniso_U_22
_atom_site_aniso_U_33
_atom_site_aniso_U_23
_atom_site_aniso_U_13
_atom_site_aniso_U_12
Zn1 0.0134(2) 0.0143(2) 0.0187(2) -0.00063(11) 0.00176(12) 0.00030(10)
P2 0.0136(3) 0.0126(3) 0.0180(3) 0.0012(2) 0.0023(2) 0.0007(2)
P1 0.0139(3) 0.0113(3) 0.0180(3) -0.0011(2) -0.0002(2) -0.0002(2)
O1 0.0139(9) 0.0159(9) 0.0404(11) -0.0054(8) -0.0030(8) -0.0004(7)
O5 0.0419(12) 0.0195(9) 0.0205(9) 0.0002(8) 0.0089(8) 0.0054(8)
O2 0.0411(11) 0.0180(10) 0.0257(10) -0.0050(8) 0.0109(8) -0.0004(8)
N1 0.0155(10) 0.0211(11) 0.0247(11) -0.0043(9) -0.0007(9) 0.0028(9)
N4 0.0175(11) 0.0219(11) 0.0221(11) -0.0041(9) 0.0024(9) -0.0012(9)
O8 0.0162(10) 0.0142(9) 0.0628(14) 0.0097(9) 0.0085(9) 0.0012(8)
O4 0.070(2) 0.0197(10) 0.0297(11) 0.0061(9) 0.0196(10) 0.0134(10)
O7 0.0339(11) 0.0155(9) 0.0224(9) 0.0013(8) -0.0078(8) -0.0007(8)
C2 0.0252(14) 0.0177(13) 0.038(2) 0.0036(12) 0.0050(12) -0.0006(11)
C5 0.0258(14) 0.0180(13) 0.0278(14) 0.0036(11) 0.0078(11) -0.0031(11)
C6 0.0295(15) 0.0215(14) 0.0209(13) 0.0033(11) 0.0020(11) 0.0021(12)
O3 0.0147(9) 0.0294(10) 0.0425(12) -0.0086(9) -0.0036(8) 0.0017(8)
C3 0.0288(15) 0.0247(14) 0.0266(14) 0.0080(12) 0.0090(12) 0.0056(12)
C7 0.039(2) 0.037(2) 0.038(2) -0.0204(14) -0.0012(14) 0.0019(15)
O1W 0.0313(12) 0.069(2) 0.0291(12) 0.0005(12) 0.0037(10) 0.0012(12)
O6 0.0175(9) 0.0281(9) 0.0295(10) 0.0090(8) 0.0102(8) 0.0056(8)

loop_
_atom_site_label
_atom_site_type_symbol
_atom_site_fract_x
_atom_site_fract_y
_atom_site_fract_z
_atom_site_U_iso_or_equiv
_atom_site_thermal_displace_type
_atom_site_occupancy
_atom_site_calc_flag
_atom_site_refinement_flags
_atom_site_disorder_group
Zn1 Zn 0.36834(2) 0.12700(3) 0.473350(13) 0.01569(14) Uani 1 d . .
P2 P 0.44521(4) -0.11796(6) 0.58699(3) 0.0149(2) Uani 1 d . .
P1 P 0.36036(4) 0.36324(6) 0.59184(3) 0.0149(2) Uani 1 d . .
O1 O 0.43283(12) 0.4854(2) 0.61688(9) 0.0247(4) Uani 1 d . .
O5 O 0.44239(14) -0.0069(2) 0.64022(9) 0.0270(4) Uani 1 d . .
O2 O 0.38603(14) 0.2909(2) 0.53184(9) 0.0277(4) Uani 1 d . .
N1 N 0.37951(15) 0.5448(2) 0.32925(11) 0.0212(5) Uani 1 d . .
H1A H 0.44465(15) 0.5478(2) 0.34643(11) 0.030 Uiso 1 d R .
N4 N 0.3200(2) 0.7448(2) 0.42117(10) 0.0208(5) Uani 1 d . .
H4A H 0.2541(2) 0.7472(2) 0.40744(10) 0.029 Uiso 1 d R .
H4B H 0.3368(2) 0.8049(2) 0.45667(10) 0.029 Uiso 1 d R .
O8 O 0.38191(13) -0.2533(2) 0.60007(11) 0.0311(5) Uani 1 d D .
H8 H 0.4070(28) -0.3390(30) 0.6037(20) 0.060(12) Uiso 1 d D .
O4 O 0.3708(2) 0.2480(2) 0.64892(10) 0.0383(5) Uani 1 d D .
H4 H 0.3962(34) 0.1642(34) 0.6449(25) 0.088(16) Uiso 1 d D .
O7 O 0.39505(14) -0.0618(2) 0.51815(9) 0.0260(4) Uani 1 d . .
C2 C 0.3302(2) 0.4923(3) 0.38201(14) 0.0271(6) Uani 1 d . .
H2A H 0.3526(2) 0.3948(3) 0.39542(14) 0.038 Uiso 1 d R .
H2B H 0.2606(2) 0.4880(3) 0.36445(14) 0.038 Uiso 1 d R .
C5 C 0.3656(2) 0.7987(3) 0.36710(13) 0.0236(6) Uani 1 d . .
H5A H 0.4353(2) 0.8079(3) 0.38353(13) 0.033 Uiso 1 d R .
H5B H 0.3399(2) 0.8943(3) 0.35313(13) 0.033 Uiso 1 d R .
C6 C 0.3465(2) 0.6960(3) 0.30853(13) 0.0245(6) Uani 1 d . .
H6A H 0.2773(2) 0.6948(3) 0.28898(13) 0.034 Uiso 1 d R .
H6B H 0.3806(2) 0.7301(3) 0.27533(13) 0.034 Uiso 1 d R .
O3 O 0.25820(13) 0.4251(2) 0.57905(10) 0.0303(5) Uani 1 d . .
C3 C 0.3516(2) 0.5934(3) 0.44143(14) 0.0262(6) Uani 1 d . .
H3A H 0.3168(2) 0.5595(3) 0.47425(14) 0.037 Uiso 1 d R .
H3B H 0.4207(2) 0.5920(3) 0.46114(14) 0.037 Uiso 1 d R .
C7 C 0.3621(2) 0.4437(3) 0.2714(2) 0.0394(8) Uani 1 d . .
H7A H 0.3841(2) 0.3465(3) 0.2858(2) 0.055 Uiso 1 d R .
H7B H 0.2931(2) 0.4415(3) 0.2517(2) 0.055 Uiso 1 d R .
H7C H 0.3977(2) 0.4779(3) 0.2390(2) 0.055 Uiso 1 d R .
O1W O 0.3743(2) 0.9402(3) 0.75675(12) 0.0435(6) Uani 1 d D .
H1W H 0.4019(29) 0.9463(49) 0.7230(16) 0.070(14) Uiso 1 d D .
H2W H 0.4188(36) 0.9199(74) 0.7857(26) 0.148(28) Uiso 1 d D .
O6 O 0.54736(13) -0.1714(2) 0.58780(9) 0.0243(4) Uani 1 d . .

loop_
_atom_type_symbol
_atom_type_description
_atom_type_scat_dispersion_real
_atom_type_scat_dispersion_imag
_atom_type_scat_source
C C 0.0033 0.0016 'International Tables Vol C Tables 4.2.6.8 and 6.1.1.4'
H H 0.0000 0.0000 'International Tables Vol C Tables 4.2.6.8 and 6.1.1.4'
N N 0.0061 0.0033 'International Tables Vol C Tables 4.2.6.8 and 6.1.1.4'
O O 0.0106 0.0060 'International Tables Vol C Tables 4.2.6.8 and 6.1.1.4'
P P 0.1023 0.0942 'International Tables Vol C Tables 4.2.6.8 and 6.1.1.4'
Zn Zn 0.2839 1.4301 'International Tables Vol C Tables 4.2.6.8 and 6.1.1.4'

loop_
_geom_angle_atom_site_label_1
_geom_angle_atom_site_label_2
_geom_angle_atom_site_label_3
_geom_angle
_geom_angle_site_symmetry_1
_geom_angle_site_symmetry_3
_geom_angle_publ_flag
O2 Zn1 O3 121.88(9) . 7_556 ?
O2 Zn1 O6 103.35(10) . 5_656 ?
O3 Zn1 O6 107.51(11) 7_556 5_656 ?
O2 Zn1 O7 114.19(12) . . ?
O3 Zn1 O7 96.11(10) 7_556 . ?
O6 Zn1 O7 114.15(9) 5_656 . ?
O5 P2 O6 112.60(13) . . ?
O5 P2 O7 111.82(13) . . ?
O6 P2 O7 111.40(13) . . ?
O5 P2 O8 107.58(14) . . ?
O6 P2 O8 108.03(13) . . ?
O7 P2 O8 104.99(12) . . ?
O3 P1 O2 113.81(14) . . ?
O3 P1 O1 108.80(14) . . ?
O2 P1 O1 109.90(13) . . ?
O3 P1 O4 108.48(14) . . ?
O2 P1 O4 108.69(14) . . ?
O1 P1 O4 106.93(15) . . ?
P1 O2 Zn1 147.13(13) . . ?
C7 N1 C2 111.3(2) . . ?
C7 N1 C6 111.1(2) . . ?
C2 N1 C6 110.2(2) . . ?
C5 N4 C3 111.8(2) . . ?
P2 O7 Zn1 137.50(11) . . ?
N1 C2 C3 110.6(2) . . ?
N4 C5 C6 111.3(2) . . ?
N1 C6 C5 110.9(2) . . ?
P1 O3 Zn1 136.82(14) . 7_556 ?
N4 C3 C2 110.3(2) . . ?
P2 O6 Zn1 129.10(12) . 5_656 ?

loop_
_geom_bond_atom_site_label_1
_geom_bond_atom_site_label_2
_geom_bond_distance
_geom_bond_site_symmetry_2
_geom_bond_publ_flag
Zn1 O2 1.895(3) . ?
Zn1 O3 1.915(3) 7_556 ?
Zn1 O6 1.933(2) 5_656 ?
Zn1 O7 1.944(3) . ?
P2 O5 1.493(2) . ?
P2 O6 1.499(2) . ?
P2 O7 1.522(2) . ?
P2 O8 1.570(2) . ?
P1 O3 1.499(2) . ?
P1 O2 1.503(2) . ?
P1 O1 1.514(2) . ?
P1 O4 1.553(2) . ?
N1 C7 1.478(4) . ?
N1 C2 1.478(4) . ?
N1 C6 1.483(4) . ?
N4 C5 1.473(3) . ?
N4 C3 1.477(4) . ?
C2 C3 1.504(4) . ?
C5 C6 1.498(4) . ?
O3 Zn1 1.915(3) 7_556 ?
O6 Zn1 1.933(2) 5_656 ?
